data_4078423
loop_
_publ_author_name
'Antunes, M. Augusta'
'Alves, Luis G.'
'Namorado, S\'onia'
'Ascenso, Jos\'e R.'
'Veiros, Luis F.'
'Martins, Ana M.'

_publ_section_title
;
 Hydride Abstraction from [MCpBz(CO)3H] (M = Mo, W; CpBz= C5(CH2Ph)5): New
 Cationic Complexes Stabilized by \h5:\h2-C5H4:C6H5Bonding of the
 Pentabenzylcyclopentadienyl Ligand
;
_journal_issue 12
_journal_name_full Organometallics
_journal_page_first 4387
_journal_paper_doi 10.1021/om300070m
_journal_volume 31
_journal_year 2012
_chemical_formula_moiety 'C44 H35 O4 W, C H2 Cl2, B F4'
_chemical_formula_sum 'C45 H37 B Cl2 F4 O4 W'
_chemical_formula_weight 983.31
_chemical_name_systematic
;
 ?
;
_space_group_IT_number 2
_symmetry_cell_setting triclinic
_symmetry_space_group_name_Hall '-P 1'
_symmetry_space_group_name_H-M 'P -1'
_atom_sites_solution_hydrogens geom
_atom_sites_solution_primary direct
_atom_sites_solution_secondary difmap
_audit_creation_method SHELXL-97
_cell_angle_alpha 97.230(3)
_cell_angle_beta 91.264(2)
_cell_angle_gamma 95.034(2)
_cell_formula_units_Z 2
_cell_length_a 9.8487(3)
_cell_length_b 10.2715(3)
_cell_length_c 19.8080(6)
_cell_measurement_reflns_used 9940
_cell_measurement_temperature 150(2)
_cell_measurement_theta_max 29.23
_cell_measurement_theta_min 2.29
_cell_volume 1979.08(10)
_computing_cell_refinement 'Bruker SAINT'
_computing_data_collection 'Bruker APEX2'
_computing_data_reduction 'Bruker SAINT'
_computing_molecular_graphics 'Bruker SHELXTL'
_computing_publication_material 'Bruker SHELXTL'
_computing_structure_refinement 'SHELXL-97 (Sheldrick, 2008)'
_computing_structure_solution 'SHELXS-97 (Sheldrick, 2008)'
_diffrn_ambient_temperature 150(2)
_diffrn_measured_fraction_theta_full 0.989
_diffrn_measured_fraction_theta_max 0.989
_diffrn_measurement_device_type 'Bruker APEX-II CCD'
_diffrn_measurement_method 'phi and omega scans'
_diffrn_radiation_monochromator graphite
_diffrn_radiation_source 'fine-focus sealed tube'
_diffrn_radiation_type MoK\a
_diffrn_radiation_wavelength 0.71073
_diffrn_reflns_av_R_equivalents 0.0416
_diffrn_reflns_av_sigmaI/netI 0.0374
_diffrn_reflns_limit_h_max 13
_diffrn_reflns_limit_h_min -13
_diffrn_reflns_limit_k_max 14
_diffrn_reflns_limit_k_min -14
_diffrn_reflns_limit_l_max 27
_diffrn_reflns_limit_l_min -27
_diffrn_reflns_number 57051
_diffrn_reflns_theta_full 30.12
_diffrn_reflns_theta_max 30.12
_diffrn_reflns_theta_min 2.75
_exptl_absorpt_coefficient_mu 3.117
_exptl_absorpt_correction_T_max 30.12
_exptl_absorpt_correction_T_min 2.75
_exptl_absorpt_correction_type multi-scan
_exptl_absorpt_process_details SADABS
_exptl_crystal_colour yellow
_exptl_crystal_density_diffrn 1.650
_exptl_crystal_density_method 'not measured'
_exptl_crystal_description block
_exptl_crystal_F_000 976
_exptl_crystal_size_max 0.10
_exptl_crystal_size_mid 0.10
_exptl_crystal_size_min 0.10
_refine_diff_density_max 1.503
_refine_diff_density_min -0.819
_refine_diff_density_rms 0.107
_refine_ls_extinction_method none
_refine_ls_goodness_of_fit_ref 1.040
_refine_ls_hydrogen_treatment constr
_refine_ls_matrix_type full
_refine_ls_number_parameters 514
_refine_ls_number_reflns 11533
_refine_ls_number_restraints 0
_refine_ls_restrained_S_all 1.040
_refine_ls_R_factor_all 0.0320
_refine_ls_R_factor_gt 0.0263
_refine_ls_shift/su_max 0.003
_refine_ls_shift/su_mean 0.000
_refine_ls_structure_factor_coef Fsqd
_refine_ls_weighting_details 'calc w=1/[\s^2^(Fo^2^)+(0.0261P)^2^+1.7225P] where P=(Fo^2^+2Fc^2^)/3'
_refine_ls_weighting_scheme calc
_refine_ls_wR_factor_gt 0.0592
_refine_ls_wR_factor_ref 0.0606
_reflns_number_gt 10367
_reflns_number_total 11533
_reflns_threshold_expression >2\s(I)
_cod_data_source_file om300070m_si_001.cif
_cod_data_source_block lasonian
_cod_depositor_comments
;
The following automatic conversions were performed:

'_symmetry_cell_setting' value 'Triclinic' changed to 'triclinic'
according to /home/saulius/struct/CIF-dictionaries/cif_core.dic
dictionary named 'cif_core.dic' version 2.4.1 from 2010-06-29.

Automatic conversion script
Id: cif_fix_values 1891 2012-01-12 08:04:46Z andrius 
;
_cod_original_sg_symbol_H-M P-1
_cod_database_code 4078423

loop_
_symmetry_equiv_pos_as_xyz
'x, y, z'
'-x, -y, -z'

loop_
_atom_site_label
_atom_site_type_symbol
_atom_site_fract_x
_atom_site_fract_y
_atom_site_fract_z
_atom_site_U_iso_or_equiv
_atom_site_adp_type
_atom_site_occupancy
_atom_site_symmetry_multiplicity
_atom_site_calc_flag
_atom_site_refinement_flags
W1 W 0.108172(9) 0.315810(9) 0.131174(4) 0.01363(3) Uani 1 1 d .
Cl1 Cl -0.39902(10) 0.69656(10) 0.09619(5) 0.0553(2) Uani 1 1 d .
Cl2 Cl -0.25375(10) 0.84910(10) 0.21380(5) 0.0523(2) Uani 1 1 d .
C25 C 0.3584(3) -0.0480(3) 0.37623(16) 0.0321(6) Uani 1 1 d .
H25 H 0.4147 -0.1149 0.3802 0.038 Uiso 1 1 calc R
C2 C 0.1297(2) 0.2150(2) 0.22831(11) 0.0140(4) Uani 1 1 d .
C1 C 0.2420(2) 0.3150(2) 0.22943(11) 0.0143(4) Uani 1 1 d .
C50 C 0.2695(2) 0.5736(2) 0.24385(12) 0.0172(5) Uani 1 1 d .
H50A H 0.2084 0.6429 0.2447 0.021 Uiso 1 1 calc R
H50B H 0.3271 0.5792 0.2051 0.021 Uiso 1 1 calc R
C4 C 0.0400(2) 0.4186(2) 0.23749(11) 0.0137(4) Uani 1 1 d .
O4 O -0.1032(2) 0.48724(19) 0.06904(10) 0.0303(4) Uani 1 1 d .
C3 C 0.0048(2) 0.2787(2) 0.23242(11) 0.0146(4) Uani 1 1 d .
C12 C 0.5224(3) 0.3434(3) 0.13493(14) 0.0254(5) Uani 1 1 d .
H12 H 0.5153 0.4326 0.1482 0.030 Uiso 1 1 calc R
F2 F 0.2649(2) 0.8393(3) 0.11787(14) 0.0711(7) Uani 1 1 d .
O2 O 0.2710(2) 0.1248(2) 0.03138(10) 0.0306(4) Uani 1 1 d .
F3 F 0.0604(3) 0.9095(2) 0.09546(10) 0.0539(6) Uani 1 1 d .
C40 C -0.0563(2) 0.5255(2) 0.24791(12) 0.0171(5) Uani 1 1 d .
H40A H -0.1493 0.4862 0.2396 0.021 Uiso 1 1 calc R
H40B H -0.0379 0.5868 0.2151 0.021 Uiso 1 1 calc R
C5 C 0.1863(2) 0.4413(2) 0.23517(11) 0.0141(4) Uani 1 1 d .
C26 C 0.2948(3) -0.0378(2) 0.31351(14) 0.0233(5) Uani 1 1 d .
H26 H 0.3081 -0.0993 0.2761 0.028 Uiso 1 1 calc R
F4 F 0.0763(2) 0.7464(2) 0.15872(11) 0.0579(6) Uani 1 1 d .
O1 O 0.3037(2) 0.5089(2) 0.05648(11) 0.0337(5) Uani 1 1 d .
F1 F 0.1110(3) 0.7106(2) 0.04653(11) 0.0652(7) Uani 1 1 d .
C30 C -0.1382(2) 0.2096(2) 0.23089(12) 0.0179(5) Uani 1 1 d .
H30A H -0.1366 0.1212 0.2072 0.022 Uiso 1 1 calc R
H30B H -0.1978 0.2560 0.2046 0.022 Uiso 1 1 calc R
O3 O -0.1080(2) 0.09373(19) 0.05736(10) 0.0295(4) Uani 1 1 d .
C32 C -0.3021(3) 0.2772(3) 0.32206(14) 0.0231(5) Uani 1 1 d .
H32 H -0.3323 0.3365 0.2945 0.028 Uiso 1 1 calc R
C13 C 0.5874(3) 0.3029(4) 0.07511(15) 0.0364(7) Uani 1 1 d .
H13 H 0.6224 0.3653 0.0483 0.044 Uiso 1 1 calc R
C54 C 0.5254(3) 0.6326(3) 0.42653(18) 0.0408(8) Uani 1 1 d .
H54 H 0.5813 0.6447 0.4657 0.049 Uiso 1 1 calc R
C60 C -0.2453(3) 0.7845(4) 0.12806(17) 0.0413(8) Uani 1 1 d .
H60A H -0.1726 0.7264 0.1232 0.050 Uiso 1 1 calc R
H60B H -0.2233 0.8560 0.1014 0.050 Uiso 1 1 calc R
C14 C 0.6002(3) 0.1717(4) 0.05542(16) 0.0409(8) Uani 1 1 d .
H14 H 0.6416 0.1450 0.0149 0.049 Uiso 1 1 calc R
C31 C -0.1993(2) 0.1997(2) 0.30000(12) 0.0186(5) Uani 1 1 d .
C15 C 0.5511(3) 0.0795(3) 0.09606(16) 0.0360(7) Uani 1 1 d .
H15 H 0.5618 -0.0093 0.0834 0.043 Uiso 1 1 calc R
C8 C -0.0317(2) 0.1736(2) 0.08215(12) 0.0178(5) Uani 1 1 d .
C6 C 0.2314(3) 0.4399(3) 0.08199(13) 0.0221(5) Uani 1 1 d .
C21 C 0.2119(2) 0.0626(2) 0.30619(12) 0.0179(5) Uani 1 1 d .
B1 B 0.1293(4) 0.8010(3) 0.10360(17) 0.0293(7) Uani 1 1 d .
C41 C -0.0425(2) 0.6006(2) 0.31952(12) 0.0181(5) Uani 1 1 d .
C9 C -0.0259(3) 0.4238(3) 0.08881(13) 0.0219(5) Uani 1 1 d .
C46 C -0.0716(3) 0.5389(3) 0.37690(13) 0.0228(5) Uani 1 1 d .
H46 H -0.0996 0.4493 0.3720 0.027 Uiso 1 1 calc R
C42 C 0.0003(3) 0.7349(3) 0.32825(14) 0.0236(5) Uani 1 1 d .
H42 H 0.0188 0.7777 0.2904 0.028 Uiso 1 1 calc R
C7 C 0.2160(2) 0.1943(3) 0.06848(13) 0.0213(5) Uani 1 1 d .
C20 C 0.1483(2) 0.0735(2) 0.23641(12) 0.0174(5) Uani 1 1 d .
H20A H 0.2066 0.0378 0.2012 0.021 Uiso 1 1 calc R
H20B H 0.0605 0.0219 0.2310 0.021 Uiso 1 1 calc R
C22 C 0.1927(3) 0.1523(3) 0.36321(13) 0.0212(5) Uani 1 1 d .
H22 H 0.1371 0.2199 0.3594 0.025 Uiso 1 1 calc R
C44 C -0.0145(3) 0.7431(3) 0.44953(14) 0.0312(6) Uani 1 1 d .
H44 H -0.0048 0.7905 0.4928 0.037 Uiso 1 1 calc R
C16 C 0.4859(3) 0.1187(3) 0.15577(14) 0.0247(5) Uani 1 1 d .
H16 H 0.4540 0.0560 0.1831 0.030 Uiso 1 1 calc R
C56 C 0.3069(3) 0.5665(3) 0.37064(13) 0.0239(5) Uani 1 1 d .
H56 H 0.2160 0.5345 0.3729 0.029 Uiso 1 1 calc R
C45 C -0.0590(3) 0.6108(3) 0.44150(14) 0.0289(6) Uani 1 1 d .
H45 H -0.0808 0.5694 0.4795 0.035 Uiso 1 1 calc R
C51 C 0.3582(2) 0.5956(2) 0.30878(13) 0.0193(5) Uani 1 1 d .
C10 C 0.3917(2) 0.2948(2) 0.23805(12) 0.0176(5) Uani 1 1 d .
H10A H 0.4382 0.3771 0.2597 0.021 Uiso 1 1 calc R
H10B H 0.3991 0.2302 0.2693 0.021 Uiso 1 1 calc R
C36 C -0.1584(3) 0.1095(3) 0.34141(13) 0.0224(5) Uani 1 1 d .
H36 H -0.0914 0.0549 0.3270 0.027 Uiso 1 1 calc R
C23 C 0.2551(3) 0.1425(3) 0.42544(13) 0.0252(5) Uani 1 1 d .
H23 H 0.2418 0.2038 0.4629 0.030 Uiso 1 1 calc R
C11 C 0.4681(2) 0.2507(2) 0.17495(12) 0.0179(5) Uani 1 1 d .
C24 C 0.3376(3) 0.0417(3) 0.43213(15) 0.0290(6) Uani 1 1 d .
H24 H 0.3786 0.0346 0.4741 0.035 Uiso 1 1 calc R
C33 C -0.3606(3) 0.2677(3) 0.38456(15) 0.0295(6) Uani 1 1 d .
H33 H -0.4293 0.3204 0.3987 0.035 Uiso 1 1 calc R
C52 C 0.4951(3) 0.6441(3) 0.30696(15) 0.0271(6) Uani 1 1 d .
H52 H 0.5311 0.6642 0.2661 0.033 Uiso 1 1 calc R
C55 C 0.3907(3) 0.5849(3) 0.42913(15) 0.0348(7) Uani 1 1 d .
H55 H 0.3556 0.5649 0.4702 0.042 Uiso 1 1 calc R
C53 C 0.5771(3) 0.6624(3) 0.36566(18) 0.0379(7) Uani 1 1 d .
H53 H 0.6680 0.6950 0.3640 0.045 Uiso 1 1 calc R
C35 C -0.2163(3) 0.1001(3) 0.40395(14) 0.0284(6) Uani 1 1 d .
H35 H -0.1874 0.0399 0.4313 0.034 Uiso 1 1 calc R
C34 C -0.3167(3) 0.1799(3) 0.42567(14) 0.0305(6) Uani 1 1 d .
H34 H -0.3546 0.1744 0.4679 0.037 Uiso 1 1 calc R
C43 C 0.0157(3) 0.8050(3) 0.39292(15) 0.0299(6) Uani 1 1 d .
H43 H 0.0465 0.8941 0.3982 0.036 Uiso 1 1 calc R

loop_
_atom_site_aniso_label
_atom_site_aniso_U_11
_atom_site_aniso_U_22
_atom_site_aniso_U_33
_atom_site_aniso_U_23
_atom_site_aniso_U_13
_atom_site_aniso_U_12
W1 0.01364(5) 0.01560(5) 0.01139(5) 0.00158(3) -0.00106(3) 0.00055(3)
Cl1 0.0594(6) 0.0481(5) 0.0535(5) 0.0086(4) -0.0184(4) -0.0201(4)
Cl2 0.0610(6) 0.0534(5) 0.0372(5) 0.0029(4) -0.0032(4) -0.0196(4)
C25 0.0380(16) 0.0245(14) 0.0357(16) 0.0110(12) -0.0055(13) 0.0052(12)
C2 0.0154(10) 0.0152(11) 0.0107(10) 0.0001(8) -0.0014(8) 0.0004(8)
C1 0.0140(10) 0.0171(11) 0.0118(10) 0.0025(8) -0.0011(8) 0.0014(8)
C50 0.0169(11) 0.0151(11) 0.0191(11) 0.0022(9) -0.0009(9) -0.0012(8)
C4 0.0142(10) 0.0167(11) 0.0100(10) 0.0013(8) -0.0008(8) 0.0011(8)
O4 0.0339(11) 0.0278(10) 0.0294(11) 0.0007(8) -0.0119(8) 0.0113(8)
C3 0.0159(10) 0.0177(11) 0.0102(10) 0.0021(8) 0.0001(8) 0.0002(8)
C12 0.0170(12) 0.0330(15) 0.0271(14) 0.0089(11) 0.0011(10) 0.0004(10)
F2 0.0388(12) 0.0796(17) 0.0847(18) -0.0173(14) 0.0140(12) -0.0139(11)
O2 0.0264(10) 0.0361(11) 0.0267(10) -0.0072(9) 0.0017(8) 0.0048(8)
F3 0.0891(17) 0.0356(11) 0.0396(11) 0.0048(9) -0.0051(11) 0.0213(11)
C40 0.0158(11) 0.0196(12) 0.0163(11) 0.0013(9) -0.0007(8) 0.0053(9)
C5 0.0161(10) 0.0166(11) 0.0096(10) 0.0022(8) -0.0013(8) 0.0007(8)
C26 0.0255(13) 0.0163(12) 0.0289(14) 0.0035(10) -0.0014(10) 0.0066(9)
F4 0.0549(13) 0.0756(16) 0.0505(13) 0.0406(12) 0.0032(10) -0.0002(11)
O1 0.0316(11) 0.0374(12) 0.0343(11) 0.0181(9) 0.0025(9) -0.0044(9)
F1 0.108(2) 0.0383(12) 0.0441(12) -0.0156(10) -0.0206(13) 0.0138(12)
C30 0.0149(11) 0.0209(12) 0.0174(11) 0.0027(9) 0.0000(9) -0.0018(9)
O3 0.0262(10) 0.0288(11) 0.0320(11) 0.0003(8) -0.0051(8) -0.0003(8)
C32 0.0176(11) 0.0280(14) 0.0243(13) 0.0056(11) 0.0003(10) 0.0019(10)
C13 0.0190(13) 0.066(2) 0.0272(15) 0.0190(15) 0.0033(11) -0.0003(13)
C54 0.0408(18) 0.0341(17) 0.0438(19) -0.0053(14) -0.0271(15) 0.0048(13)
C60 0.0370(17) 0.0442(19) 0.0409(19) 0.0010(15) -0.0067(14) 0.0024(14)
C14 0.0209(14) 0.078(3) 0.0242(15) -0.0010(15) 0.0046(11) 0.0166(15)
C31 0.0136(10) 0.0221(12) 0.0184(12) 0.0010(9) -0.0009(9) -0.0046(9)
C15 0.0291(15) 0.0444(18) 0.0334(16) -0.0086(14) -0.0030(12) 0.0185(13)
C8 0.0196(11) 0.0179(12) 0.0156(11) 0.0004(9) -0.0021(9) 0.0039(9)
C6 0.0236(12) 0.0258(13) 0.0178(12) 0.0055(10) -0.0021(10) 0.0035(10)
C21 0.0197(11) 0.0155(11) 0.0189(12) 0.0048(9) 0.0001(9) -0.0001(9)
B1 0.0380(18) 0.0251(16) 0.0247(16) 0.0026(12) 0.0020(13) 0.0033(13)
C41 0.0144(10) 0.0219(12) 0.0184(12) 0.0017(9) 0.0014(9) 0.0052(9)
C9 0.0246(12) 0.0229(13) 0.0161(12) -0.0026(10) -0.0023(9) -0.0005(10)
C46 0.0215(12) 0.0238(13) 0.0228(13) 0.0027(10) 0.0014(10) 0.0010(10)
C42 0.0251(13) 0.0214(13) 0.0248(13) 0.0017(10) 0.0042(10) 0.0051(10)
C7 0.0148(11) 0.0296(14) 0.0185(12) 0.0018(10) -0.0019(9) -0.0008(9)
C20 0.0200(11) 0.0148(11) 0.0173(11) 0.0018(9) -0.0009(9) 0.0015(8)
C22 0.0237(12) 0.0214(12) 0.0185(12) 0.0017(10) 0.0003(9) 0.0029(9)
C44 0.0273(14) 0.0417(17) 0.0216(13) -0.0087(12) 0.0025(11) 0.0050(12)
C16 0.0210(12) 0.0260(14) 0.0272(14) 0.0014(11) 0.0004(10) 0.0067(10)
C56 0.0237(13) 0.0256(13) 0.0207(13) -0.0010(10) -0.0037(10) -0.0005(10)
C45 0.0276(14) 0.0402(17) 0.0198(13) 0.0058(12) 0.0032(10) 0.0053(12)
C51 0.0196(11) 0.0142(11) 0.0223(12) -0.0029(9) -0.0028(9) 0.0002(9)
C10 0.0134(10) 0.0212(12) 0.0182(11) 0.0024(9) -0.0022(9) 0.0027(9)
C36 0.0211(12) 0.0242(13) 0.0222(13) 0.0043(10) 0.0035(10) 0.0018(10)
C23 0.0256(13) 0.0316(15) 0.0176(12) 0.0022(11) -0.0001(10) -0.0004(11)
C11 0.0130(10) 0.0230(12) 0.0179(11) 0.0030(9) -0.0016(8) 0.0027(9)
C24 0.0275(14) 0.0359(16) 0.0251(14) 0.0138(12) -0.0061(11) -0.0005(11)
C33 0.0223(13) 0.0368(16) 0.0294(15) 0.0021(12) 0.0087(11) 0.0033(11)
C52 0.0202(12) 0.0228(13) 0.0358(15) -0.0027(11) -0.0012(11) -0.0014(10)
C55 0.0463(18) 0.0336(16) 0.0233(14) -0.0011(12) -0.0117(13) 0.0061(13)
C53 0.0219(14) 0.0305(16) 0.057(2) -0.0067(14) -0.0136(13) 0.0002(11)
C35 0.0301(14) 0.0313(15) 0.0252(14) 0.0101(11) 0.0029(11) 0.0007(11)
C34 0.0294(14) 0.0397(17) 0.0217(13) 0.0039(12) 0.0079(11) -0.0030(12)
C43 0.0321(15) 0.0237(14) 0.0313(15) -0.0059(11) 0.0032(12) 0.0015(11)

loop_
_atom_type_symbol
_atom_type_description
_atom_type_scat_dispersion_real
_atom_type_scat_dispersion_imag
_atom_type_scat_source
C C 0.0033 0.0016 'International Tables Vol C Tables 4.2.6.8 and 6.1.1.4'
H H 0.0000 0.0000 'International Tables Vol C Tables 4.2.6.8 and 6.1.1.4'
B B 0.0013 0.0007 'International Tables Vol C Tables 4.2.6.8 and 6.1.1.4'
O O 0.0106 0.0060 'International Tables Vol C Tables 4.2.6.8 and 6.1.1.4'
F F 0.0171 0.0103 'International Tables Vol C Tables 4.2.6.8 and 6.1.1.4'
W W -0.8490 6.8722 'International Tables Vol C Tables 4.2.6.8 and 6.1.1.4'
Cl Cl 0.1484 0.1585 'International Tables Vol C Tables 4.2.6.8 and 6.1.1.4'

loop_
_geom_angle_atom_site_label_1
_geom_angle_atom_site_label_2
_geom_angle_atom_site_label_3
_geom_angle
C9 W1 C7 118.51(10)
C9 W1 C6 77.10(10)
C7 W1 C6 75.65(10)
C9 W1 C8 77.44(10)
C7 W1 C8 73.89(10)
C6 W1 C8 123.53(10)
C9 W1 C2 138.27(9)
C7 W1 C2 97.96(9)
C6 W1 C2 135.14(9)
C8 W1 C2 95.50(9)
C9 W1 C3 102.06(9)
C7 W1 C3 129.23(9)
C6 W1 C3 146.84(9)
C8 W1 C3 87.65(9)
C2 W1 C3 36.22(8)
C9 W1 C1 141.61(9)
C7 W1 C1 96.87(9)
C6 W1 C1 99.59(9)
C8 W1 C1 130.21(9)
C2 W1 C1 36.18(8)
C3 W1 C1 60.25(8)
C9 W1 C5 105.94(9)
C7 W1 C5 126.96(9)
C6 W1 C5 88.38(9)
C8 W1 C5 147.21(9)
C2 W1 C5 59.76(8)
C3 W1 C5 59.61(8)
C1 W1 C5 35.87(8)
C9 W1 C4 85.89(9)
C7 W1 C4 155.60(9)
C6 W1 C4 112.38(9)
C8 W1 C4 115.00(9)
C2 W1 C4 59.62(8)
C3 W1 C4 35.63(8)
C1 W1 C4 59.62(8)
C5 W1 C4 35.46(7)
C24 C25 C26 119.8(3)
C24 C25 H25 120.1
C26 C25 H25 120.1
C1 C2 C3 108.30(19)
C1 C2 C20 123.0(2)
C3 C2 C20 127.6(2)
C1 C2 W1 72.53(13)
C3 C2 W1 72.50(12)
C20 C2 W1 130.43(15)
C2 C1 C5 107.65(19)
C2 C1 C10 126.0(2)
C5 C1 C10 125.2(2)
C2 C1 W1 71.28(13)
C5 C1 W1 73.41(13)
C10 C1 W1 130.38(15)
C5 C50 C51 112.29(19)
C5 C50 H50A 109.1
C51 C50 H50A 109.1
C5 C50 H50B 109.1
C51 C50 H50B 109.1
H50A C50 H50B 107.9
C3 C4 C5 108.06(19)
C3 C4 C40 126.9(2)
C5 C4 C40 124.9(2)
C3 C4 W1 70.48(12)
C5 C4 W1 71.93(12)
C40 C4 W1 126.12(15)
C4 C3 C2 107.91(19)
C4 C3 C30 126.3(2)
C2 C3 C30 125.8(2)
C4 C3 W1 73.88(12)
C2 C3 W1 71.28(12)
C30 C3 W1 120.09(15)
C11 C12 C13 120.2(3)
C11 C12 H12 119.9
C13 C12 H12 119.9
C4 C40 C41 112.36(19)
C4 C40 H40A 109.1
C41 C40 H40A 109.1
C4 C40 H40B 109.1
C41 C40 H40B 109.1
H40A C40 H40B 107.9
C4 C5 C1 108.07(19)
C4 C5 C50 126.6(2)
C1 C5 C50 125.1(2)
C4 C5 W1 72.61(13)
C1 C5 W1 70.72(13)
C50 C5 W1 126.62(15)
C21 C26 C25 121.0(3)
C21 C26 H26 119.5
C25 C26 H26 119.5
C3 C30 C31 115.5(2)
C3 C30 H30A 108.4
C31 C30 H30A 108.4
C3 C30 H30B 108.4
C31 C30 H30B 108.4
H30A C30 H30B 107.5
C31 C32 C33 121.0(3)
C31 C32 H32 119.5
C33 C32 H32 119.5
C14 C13 C12 120.5(3)
C14 C13 H13 119.8
C12 C13 H13 119.8
C55 C54 C53 119.7(3)
C55 C54 H54 120.1
C53 C54 H54 120.1
Cl2 C60 Cl1 112.2(2)
Cl2 C60 H60A 109.2
Cl1 C60 H60A 109.2
Cl2 C60 H60B 109.2
Cl1 C60 H60B 109.2
H60A C60 H60B 107.9
C13 C14 C15 119.7(3)
C13 C14 H14 120.2
C15 C14 H14 120.2
C32 C31 C36 118.3(2)
C32 C31 C30 120.4(2)
C36 C31 C30 121.3(2)
C14 C15 C16 120.3(3)
C14 C15 H15 119.8
C16 C15 H15 119.8
O3 C8 W1 177.6(2)
O1 C6 W1 177.4(2)
C26 C21 C22 118.2(2)
C26 C21 C20 119.5(2)
C22 C21 C20 122.2(2)
F1 B1 F2 111.5(3)
F1 B1 F3 110.1(3)
F2 B1 F3 109.9(3)
F1 B1 F4 109.5(3)
F2 B1 F4 108.1(3)
F3 B1 F4 107.7(3)
C46 C41 C42 118.7(2)
C46 C41 C40 121.8(2)
C42 C41 C40 119.5(2)
O4 C9 W1 175.8(2)
C45 C46 C41 120.3(2)
C45 C46 H46 119.9
C41 C46 H46 119.9
C43 C42 C41 120.6(3)
C43 C42 H42 119.7
C41 C42 H42 119.7
O2 C7 W1 176.7(2)
C2 C20 C21 111.08(19)
C2 C20 H20A 109.4
C21 C20 H20A 109.4
C2 C20 H20B 109.4
C21 C20 H20B 109.4
H20A C20 H20B 108.0
C23 C22 C21 121.0(2)
C23 C22 H22 119.5
C21 C22 H22 119.5
C45 C44 C43 119.7(3)
C45 C44 H44 120.1
C43 C44 H44 120.1
C11 C16 C15 120.5(3)
C11 C16 H16 119.8
C15 C16 H16 119.8
C55 C56 C51 120.4(3)
C55 C56 H56 119.8
C51 C56 H56 119.8
C44 C45 C46 120.4(3)
C44 C45 H45 119.8
C46 C45 H45 119.8
C56 C51 C52 118.6(2)
C56 C51 C50 121.4(2)
C52 C51 C50 120.0(2)
C11 C10 C1 118.0(2)
C11 C10 H10A 107.8
C1 C10 H10A 107.8
C11 C10 H10B 107.8
C1 C10 H10B 107.8
H10A C10 H10B 107.1
C35 C36 C31 120.8(2)
C35 C36 H36 119.6
C31 C36 H36 119.6
C22 C23 C24 120.2(3)
C22 C23 H23 119.9
C24 C23 H23 119.9
C16 C11 C12 118.7(2)
C16 C11 C10 121.3(2)
C12 C11 C10 120.0(2)
C25 C24 C23 119.7(3)
C25 C24 H24 120.2
C23 C24 H24 120.2
C34 C33 C32 119.9(3)
C34 C33 H33 120.0
C32 C33 H33 120.0
C53 C52 C51 120.3(3)
C53 C52 H52 119.8
C51 C52 H52 119.8
C54 C55 C56 120.3(3)
C54 C55 H55 119.8
C56 C55 H55 119.8
C54 C53 C52 120.6(3)
C54 C53 H53 119.7
C52 C53 H53 119.7
C34 C35 C36 120.1(3)
C34 C35 H35 119.9
C36 C35 H35 119.9
C33 C34 C35 119.8(3)
C33 C34 H34 120.1
C35 C34 H34 120.1
C44 C43 C42 120.3(3)
C44 C43 H43 119.9
C42 C43 H43 119.9

loop_
_geom_bond_atom_site_label_1
_geom_bond_atom_site_label_2
_geom_bond_distance
W1 C9 2.030(3)
W1 C7 2.032(3)
W1 C6 2.035(3)
W1 C8 2.051(2)
W1 C2 2.311(2)
W1 C3 2.328(2)
W1 C1 2.328(2)
W1 C5 2.363(2)
W1 C4 2.372(2)
Cl1 C60 1.755(3)
Cl2 C60 1.750(4)
C25 C24 1.379(4)
C25 C26 1.399(4)
C25 H25 0.9300
C2 C1 1.441(3)
C2 C3 1.442(3)
C2 C20 1.508(3)
C1 C5 1.445(3)
C1 C10 1.515(3)
C50 C5 1.512(3)
C50 C51 1.520(3)
C50 H50A 0.9700
C50 H50B 0.9700
C4 C3 1.439(3)
C4 C5 1.442(3)
C4 C40 1.510(3)
O4 C9 1.138(3)
C3 C30 1.519(3)
C12 C11 1.393(3)
C12 C13 1.394(4)
C12 H12 0.9300
F2 B1 1.371(4)
O2 C7 1.138(3)
F3 B1 1.378(4)
C40 C41 1.524(3)
C40 H40A 0.9700
C40 H40B 0.9700
C26 C21 1.390(3)
C26 H26 0.9300
F4 B1 1.381(4)
O1 C6 1.132(3)
F1 B1 1.368(4)
C30 C31 1.519(3)
C30 H30A 0.9700
C30 H30B 0.9700
O3 C8 1.120(3)
C32 C31 1.387(4)
C32 C33 1.388(4)
C32 H32 0.9300
C13 C14 1.373(5)
C13 H13 0.9300
C54 C55 1.378(5)
C54 C53 1.378(5)
C54 H54 0.9300
C60 H60A 0.9700
C60 H60B 0.9700
C14 C15 1.381(5)
C14 H14 0.9300
C31 C36 1.391(4)
C15 C16 1.390(4)
C15 H15 0.9300
C21 C22 1.392(3)
C21 C20 1.526(3)
C41 C46 1.393(3)
C41 C42 1.394(4)
C46 C45 1.392(4)
C46 H46 0.9300
C42 C43 1.387(4)
C42 H42 0.9300
C20 H20A 0.9700
C20 H20B 0.9700
C22 C23 1.384(4)
C22 H22 0.9300
C44 C45 1.380(4)
C44 C43 1.382(4)
C44 H44 0.9300
C16 C11 1.389(4)
C16 H16 0.9300
C56 C55 1.391(4)
C56 C51 1.392(4)
C56 H56 0.9300
C45 H45 0.9300
C51 C52 1.398(3)
C10 C11 1.514(3)
C10 H10A 0.9700
C10 H10B 0.9700
C36 C35 1.386(4)
C36 H36 0.9300
C23 C24 1.389(4)
C23 H23 0.9300
C24 H24 0.9300
C33 C34 1.378(4)
C33 H33 0.9300
C52 C53 1.385(4)
C52 H52 0.9300
C55 H55 0.9300
C53 H53 0.9300
C35 C34 1.381(4)
C35 H35 0.9300
C34 H34 0.9300
C43 H43 0.9300

loop_
_geom_torsion_atom_site_label_1
_geom_torsion_atom_site_label_2
_geom_torsion_atom_site_label_3
_geom_torsion_atom_site_label_4
_geom_torsion
C9 W1 C2 C1 -117.50(16)
C7 W1 C2 C1 90.77(14)
C6 W1 C2 C1 13.14(19)
C8 W1 C2 C1 165.22(14)
C3 W1 C2 C1 -116.38(19)
C5 W1 C2 C1 -37.64(12)
C4 W1 C2 C1 -78.95(14)
C9 W1 C2 C3 -1.1(2)
C7 W1 C2 C3 -152.85(14)
C6 W1 C2 C3 129.53(15)
C8 W1 C2 C3 -78.40(14)
C1 W1 C2 C3 116.38(18)
C5 W1 C2 C3 78.74(14)
C4 W1 C2 C3 37.43(12)
C9 W1 C2 C20 123.7(2)
C7 W1 C2 C20 -28.0(2)
C6 W1 C2 C20 -105.6(2)
C8 W1 C2 C20 46.4(2)
C3 W1 C2 C20 124.8(3)
C1 W1 C2 C20 -118.8(3)
C5 W1 C2 C20 -156.4(2)
C4 W1 C2 C20 162.3(2)
C3 C2 C1 C5 0.8(2)
C20 C2 C1 C5 -167.8(2)
W1 C2 C1 C5 64.90(15)
C3 C2 C1 C10 169.0(2)
C20 C2 C1 C10 0.5(4)
W1 C2 C1 C10 -126.8(2)
C3 C2 C1 W1 -64.15(15)
C20 C2 C1 W1 127.3(2)
C9 W1 C1 C2 108.06(17)
C7 W1 C1 C2 -94.10(14)
C6 W1 C1 C2 -170.64(14)
C8 W1 C1 C2 -19.42(18)
C3 W1 C1 C2 37.56(13)
C5 W1 C1 C2 115.78(18)
C4 W1 C1 C2 78.97(14)
C9 W1 C1 C5 -7.7(2)
C7 W1 C1 C5 150.11(13)
C6 W1 C1 C5 73.58(14)
C8 W1 C1 C5 -135.20(14)
C2 W1 C1 C5 -115.78(18)
C3 W1 C1 C5 -78.22(13)
C4 W1 C1 C5 -36.82(12)
C9 W1 C1 C10 -130.2(2)
C7 W1 C1 C10 27.7(2)
C6 W1 C1 C10 -48.9(2)
C8 W1 C1 C10 102.3(2)
C2 W1 C1 C10 121.8(3)
C3 W1 C1 C10 159.3(2)
C5 W1 C1 C10 -122.5(3)
C4 W1 C1 C10 -159.3(2)
C9 W1 C4 C3 117.37(14)
C7 W1 C4 C3 -63.4(3)
C6 W1 C4 C3 -168.39(14)
C8 W1 C4 C3 43.28(15)
C2 W1 C4 C3 -38.05(13)
C1 W1 C4 C3 -80.25(14)
C5 W1 C4 C3 -117.49(19)
C9 W1 C4 C5 -125.13(14)
C7 W1 C4 C5 54.1(3)
C6 W1 C4 C5 -50.89(15)
C8 W1 C4 C5 160.77(13)
C2 W1 C4 C5 79.44(14)
C3 W1 C4 C5 117.49(19)
C1 W1 C4 C5 37.25(13)
C9 W1 C4 C40 -4.65(19)
C7 W1 C4 C40 174.6(2)
C6 W1 C4 C40 69.6(2)
C8 W1 C4 C40 -78.7(2)
C2 W1 C4 C40 -160.1(2)
C3 W1 C4 C40 -122.0(2)
C1 W1 C4 C40 157.7(2)
C5 W1 C4 C40 120.5(2)
C5 C4 C3 C2 1.1(2)
C40 C4 C3 C2 -175.3(2)
W1 C4 C3 C2 63.61(15)
C5 C4 C3 C30 -178.3(2)
C40 C4 C3 C30 5.3(4)
W1 C4 C3 C30 -115.8(2)
C5 C4 C3 W1 -62.51(15)
C40 C4 C3 W1 121.1(2)
C1 C2 C3 C4 -1.2(2)
C20 C2 C3 C4 166.7(2)
W1 C2 C3 C4 -65.32(15)
C1 C2 C3 C30 178.3(2)
C20 C2 C3 C30 -13.9(4)
W1 C2 C3 C30 114.1(2)
C1 C2 C3 W1 64.17(15)
C20 C2 C3 W1 -128.0(2)
C9 W1 C3 C4 -64.92(14)
C7 W1 C3 C4 151.53(14)
C6 W1 C3 C4 19.9(2)
C8 W1 C3 C4 -141.55(14)
C2 W1 C3 C4 115.84(18)
C1 W1 C3 C4 78.31(14)
C5 W1 C3 C4 36.63(12)
C9 W1 C3 C2 179.24(13)
C7 W1 C3 C2 35.69(17)
C6 W1 C3 C2 -95.9(2)
C8 W1 C3 C2 102.61(14)
C1 W1 C3 C2 -37.53(12)
C5 W1 C3 C2 -79.21(14)
C4 W1 C3 C2 -115.84(18)
C9 W1 C3 C30 58.12(19)
C7 W1 C3 C30 -85.4(2)
C6 W1 C3 C30 142.93(19)
C8 W1 C3 C30 -18.51(19)
C2 W1 C3 C30 -121.1(2)
C1 W1 C3 C30 -158.7(2)
C5 W1 C3 C30 159.7(2)
C4 W1 C3 C30 123.0(2)
C3 C4 C40 C41 107.2(3)
C5 C4 C40 C41 -68.7(3)
W1 C4 C40 C41 -161.03(16)
C3 C4 C5 C1 -0.6(2)
C40 C4 C5 C1 175.9(2)
W1 C4 C5 C1 -62.22(15)
C3 C4 C5 C50 -175.3(2)
C40 C4 C5 C50 1.2(4)
W1 C4 C5 C50 123.1(2)
C3 C4 C5 W1 61.58(15)
C40 C4 C5 W1 -121.9(2)
C2 C1 C5 C4 -0.1(2)
C10 C1 C5 C4 -168.5(2)
W1 C1 C5 C4 63.43(15)
C2 C1 C5 C50 174.7(2)
C10 C1 C5 C50 6.3(3)
W1 C1 C5 C50 -121.8(2)
C2 C1 C5 W1 -63.50(15)
C10 C1 C5 W1 128.1(2)
C51 C50 C5 C4 112.9(3)
C51 C50 C5 C1 -60.9(3)
C51 C50 C5 W1 -152.07(17)
C9 W1 C5 C4 58.03(15)
C7 W1 C5 C4 -155.24(14)
C6 W1 C5 C4 134.12(14)
C8 W1 C5 C4 -33.4(2)
C2 W1 C5 C4 -79.02(14)
C3 W1 C5 C4 -36.81(13)
C1 W1 C5 C4 -116.99(18)
C9 W1 C5 C1 175.02(13)
C7 W1 C5 C1 -38.25(17)
C6 W1 C5 C1 -108.88(14)
C8 W1 C5 C1 83.5(2)
C2 W1 C5 C1 37.98(12)
C3 W1 C5 C1 80.18(14)
C4 W1 C5 C1 116.99(18)
C9 W1 C5 C50 -65.0(2)
C7 W1 C5 C50 81.7(2)
C6 W1 C5 C50 11.1(2)
C8 W1 C5 C50 -156.46(19)
C2 W1 C5 C50 158.0(2)
C3 W1 C5 C50 -159.8(2)
C1 W1 C5 C50 120.0(2)
C4 W1 C5 C50 -123.0(3)
C24 C25 C26 C21 0.9(4)
C4 C3 C30 C31 -84.1(3)
C2 C3 C30 C31 96.6(3)
W1 C3 C30 C31 -175.69(16)
C11 C12 C13 C14 -0.8(4)
C12 C13 C14 C15 -1.6(5)
C33 C32 C31 C36 1.6(4)
C33 C32 C31 C30 178.9(2)
C3 C30 C31 C32 107.0(3)
C3 C30 C31 C36 -75.8(3)
C13 C14 C15 C16 1.7(5)
C25 C26 C21 C22 -0.7(4)
C25 C26 C21 C20 177.8(2)
C4 C40 C41 C46 -63.0(3)
C4 C40 C41 C42 117.1(2)
C42 C41 C46 C45 0.5(4)
C40 C41 C46 C45 -179.5(2)
C46 C41 C42 C43 1.0(4)
C40 C41 C42 C43 -179.0(2)
C1 C2 C20 C21 63.0(3)
C3 C2 C20 C21 -103.2(3)
W1 C2 C20 C21 157.73(16)
C26 C21 C20 C2 -149.4(2)
C22 C21 C20 C2 29.0(3)
C26 C21 C22 C23 0.5(4)
C20 C21 C22 C23 -177.9(2)
C14 C15 C16 C11 0.6(4)
C43 C44 C45 C46 1.0(4)
C41 C46 C45 C44 -1.6(4)
C55 C56 C51 C52 -0.3(4)
C55 C56 C51 C50 178.7(2)
C5 C50 C51 C56 -45.4(3)
C5 C50 C51 C52 133.6(2)
C2 C1 C10 C11 86.6(3)
C5 C1 C10 C11 -107.1(3)
W1 C1 C10 C11 -9.0(3)
C32 C31 C36 C35 -1.8(4)
C30 C31 C36 C35 -179.1(2)
C21 C22 C23 C24 -0.5(4)
C15 C16 C11 C12 -3.0(4)
C15 C16 C11 C10 177.1(2)
C13 C12 C11 C16 3.1(4)
C13 C12 C11 C10 -177.0(2)
C1 C10 C11 C16 -96.2(3)
C1 C10 C11 C12 83.9(3)
C26 C25 C24 C23 -1.0(4)
C22 C23 C24 C25 0.8(4)
C31 C32 C33 C34 -0.1(4)
C56 C51 C52 C53 0.0(4)
C50 C51 C52 C53 -178.9(2)
C53 C54 C55 C56 0.1(5)
C51 C56 C55 C54 0.2(4)
C55 C54 C53 C52 -0.4(5)
C51 C52 C53 C54 0.3(4)
C31 C36 C35 C34 0.6(4)
C32 C33 C34 C35 -1.1(4)
C36 C35 C34 C33 0.9(4)
C45 C44 C43 C42 0.5(4)
C41 C42 C43 C44 -1.6(4)
